data_7129115
loop_
_publ_author_name
'Huang, Kuo-Wei'
'Gholap, Sandeep S.'
'Al-Dakhil, Abdullah'
'Chakraborty, Priyanka'
'Li, Huaifeng'
'Dutta, Indranil'
'Das, Pradip'

_publ_section_title
;
 Efficient and chemoselective hydrogenation of aldehydes catalyzed by a
 well-defined PN3 -pincer manganese (II) catalyst precursor: an
 application in furfural conversion
;
_journal_name_full 'Chemical Communications'
_journal_paper_doi 10.1039/D1CC04808B
_journal_year 2021
_chemical_formula_moiety 'C18 H26 Br2 Mn N3 P, C3 H7 N O'
_chemical_formula_sum 'C21 H33 Br2 Mn N4 O P'
_chemical_formula_weight 603.24
_space_group_crystal_system triclinic
_space_group_IT_number 2
_space_group_name_Hall '-P 1'
_space_group_name_H-M_alt 'P -1'
_atom_sites_solution_hydrogens geom
_atom_sites_solution_primary iterative
_audit_creation_date 2020-03-16
_audit_creation_method
;
Olex2 1.2
(compiled 2018.05.29 svn.r3508 for OlexSys, GUI svn.r5506)
;
_audit_update_record
;
2021-07-22 deposited with the CCDC.	2021-10-14 downloaded from the CCDC.
;
_cell_angle_alpha 96.607(5)
_cell_angle_beta 97.226(5)
_cell_angle_gamma 94.321(5)
_cell_formula_units_Z 2
_cell_length_a 8.8591(13)
_cell_length_b 10.2949(15)
_cell_length_c 14.571(2)
_cell_measurement_reflns_used 9913
_cell_measurement_temperature 130(2)
_cell_measurement_theta_max 2.56
_cell_measurement_theta_min 32.64
_cell_volume 1304.2(3)
_computing_cell_refinement 'SAINT V8.38A (?, 2016)'
_computing_data_collection 'Bruker APEX2'
_computing_data_reduction 'SAINT V8.38A (?, 2016)'
_computing_molecular_graphics 'Olex2 (Dolomanov et al., 2009)'
_computing_publication_material 'Olex2 (Dolomanov et al., 2009)'
_computing_structure_refinement 'ShelXL (Sheldrick, 2015)'
_computing_structure_solution 'olex2.solve (Bourhis et al., 2015)'
_diffrn_ambient_temperature 130.0
_diffrn_measured_fraction_theta_full 0.994
_diffrn_measured_fraction_theta_max 0.992
_diffrn_measurement_device_type 'Bruker APEX-II CCD'
_diffrn_measurement_method '\f and \w scans'
_diffrn_radiation_type MoK\a
_diffrn_radiation_wavelength 0.71073
_diffrn_reflns_av_R_equivalents 0.1135
_diffrn_reflns_av_unetI/netI 0.0936
_diffrn_reflns_Laue_measured_fraction_full 0.994
_diffrn_reflns_Laue_measured_fraction_max 0.992
_diffrn_reflns_limit_h_max 13
_diffrn_reflns_limit_h_min -13
_diffrn_reflns_limit_k_max 15
_diffrn_reflns_limit_k_min -15
_diffrn_reflns_limit_l_max 22
_diffrn_reflns_limit_l_min -22
_diffrn_reflns_number 43224
_diffrn_reflns_point_group_measured_fraction_full 0.994
_diffrn_reflns_point_group_measured_fraction_max 0.992
_diffrn_reflns_theta_full 25.242
_diffrn_reflns_theta_max 32.936
_diffrn_reflns_theta_min 2.302
_diffrn_standards_number 0
_exptl_absorpt_coefficient_mu 3.650
_exptl_absorpt_correction_T_max 0.7465
_exptl_absorpt_correction_T_min 0.3545
_exptl_absorpt_correction_type multi-scan
_exptl_absorpt_process_details
;
SADABS-2016/2 (Bruker,2016/2) was used for absorption correction.
wR2(int) was 0.1348 before and 0.0999 after correction.
The Ratio of minimum to maximum transmission is 0.4749.
The \l/2 correction factor is Not present.
;
_exptl_crystal_colour Yellow
_exptl_crystal_density_diffrn 1.536
_exptl_crystal_description Block
_exptl_crystal_F_000 610
_exptl_crystal_size_max 0.22
_exptl_crystal_size_mid 0.2
_exptl_crystal_size_min 0.18
_refine_diff_density_max 1.351
_refine_diff_density_min -1.239
_refine_diff_density_rms 0.148
_refine_ls_extinction_method none
_refine_ls_goodness_of_fit_ref 1.005
_refine_ls_hydrogen_treatment constr
_refine_ls_matrix_type full
_refine_ls_number_parameters 279
_refine_ls_number_reflns 9718
_refine_ls_number_restraints 0
_refine_ls_restrained_S_all 1.005
_refine_ls_R_factor_all 0.0935
_refine_ls_R_factor_gt 0.0521
_refine_ls_shift/su_max 0.001
_refine_ls_shift/su_mean 0.000
_refine_ls_structure_factor_coef Fsqd
_refine_ls_weighting_details 'w=1/[\s^2^(Fo^2^)+(0.0723P)^2^] where P=(Fo^2^+2Fc^2^)/3'
_refine_ls_weighting_scheme calc
_refine_ls_wR_factor_gt 0.1274
_refine_ls_wR_factor_ref 0.1462
_reflns_Friedel_coverage 0.000
_reflns_number_gt 6462
_reflns_number_total 9718
_reflns_threshold_expression 'I > 2\s(I)'
_cod_data_source_file d1cc04808b2.cif
_cod_data_source_block Cat2
_cod_database_code 7129115
_shelx_shelxl_version_number 2016/6
_shelx_space_group_comment
;
The symmetry employed for this shelxl refinement is uniquely defined
by the following loop, which should always be used as a source of
symmetry information in preference to the above space-group names.
They are only intended as comments.
;
_shelx_estimated_absorpt_t_max 0.559
_shelx_estimated_absorpt_t_min 0.501
_olex2_refinement_description
;
1. Fixed Uiso
 At 1.2 times of:
  All C(H) groups, All N(H) groups
 At 1.5 times of:
  All C(H,H,H) groups
2.a Aromatic/amide H refined with riding coordinates:
 N3(H3), C9(H9), C1(H1), C7(H7), C8(H8), C2(H2), C19(H19), C3(H3A), C4(H4)
2.b Idealised Me refined as rotating group:
 C12(H12A,H12B,H12C), C21(H21A,H21B,H21C), C18(H18A,H18B,H18C), C13(H13A,H13B,
 H13C), C14(H14A,H14B,H14C), C17(H17A,H17B,H17C), C15(H15A,H15B,H15C), C20(H20A,
 H20B,H20C)
;
_olex2_submission_special_instructions 'No special instructions were received'

loop_
_space_group_symop_operation_xyz
'x, y, z'
'-x, -y, -z'

loop_
_atom_site_label
_atom_site_type_symbol
_atom_site_fract_x
_atom_site_fract_y
_atom_site_fract_z
_atom_site_U_iso_or_equiv
_atom_site_adp_type
_atom_site_occupancy
_atom_site_site_symmetry_order
_atom_site_calc_flag
_atom_site_refinement_flags_posn
_atom_site_refinement_flags_adp
_atom_site_refinement_flags_occupancy
_atom_site_disorder_assembly
_atom_site_disorder_group
Br2 Br 0.49914(4) 1.00780(3) 0.75713(2) 0.02825(9) Uani 1 1 d . . . . .
Br1 Br 0.18760(3) 0.78596(3) 0.55819(2) 0.02703(9) Uani 1 1 d . . . . .
Mn1 Mn 0.40811(5) 0.77802(4) 0.68370(3) 0.01873(10) Uani 1 1 d . . . . .
P004 P 0.28483(9) 0.67374(7) 0.81895(6) 0.02000(15) Uani 1 1 d . . . . .
O1 O 1.2077(3) 0.2781(2) 0.85155(18) 0.0332(6) Uani 1 1 d . . . . .
N2 N 0.4933(3) 0.5777(2) 0.68635(17) 0.0179(5) Uani 1 1 d . . . . .
N1 N 0.5868(3) 0.7647(2) 0.59028(18) 0.0204(5) Uani 1 1 d . . . . .
N3 N 0.3467(3) 0.5214(2) 0.80135(18) 0.0220(5) Uani 1 1 d . . . . .
H3 H 0.315123 0.461541 0.834858 0.026 Uiso 1 1 calc R . . . .
N4 N 1.0027(3) 0.1547(3) 0.7669(2) 0.0268(6) Uani 1 1 d . . . . .
C9 C 0.4853(3) 0.3573(3) 0.7276(2) 0.0225(6) Uani 1 1 d . . . . .
H9 H 0.449753 0.294913 0.764989 0.027 Uiso 1 1 calc R . . . .
C1 C 0.6329(4) 0.8647(3) 0.5455(2) 0.0248(6) Uani 1 1 d . . . . .
H1 H 0.592203 0.946748 0.557677 0.030 Uiso 1 1 calc R . . . .
C10 C 0.4425(3) 0.4871(3) 0.7382(2) 0.0197(5) Uani 1 1 d . . . . .
C7 C 0.6324(3) 0.4165(3) 0.6104(2) 0.0238(6) Uani 1 1 d . . . . .
H7 H 0.697977 0.393855 0.565470 0.029 Uiso 1 1 calc R . . . .
C8 C 0.5780(3) 0.3232(3) 0.6632(2) 0.0245(6) Uani 1 1 d . . . . .
H8 H 0.605898 0.235819 0.654169 0.029 Uiso 1 1 calc R . . . .
C6 C 0.5892(3) 0.5423(3) 0.6246(2) 0.0186(5) Uani 1 1 d . . . . .
C5 C 0.6433(3) 0.6485(3) 0.5729(2) 0.0202(5) Uani 1 1 d . . . . .
C2 C 0.7361(4) 0.8532(3) 0.4829(2) 0.0294(7) Uani 1 1 d . . . . .
H2 H 0.765545 0.925638 0.452195 0.035 Uiso 1 1 calc R . . . .
C11 C 0.3727(4) 0.7328(3) 0.9408(2) 0.0285(7) Uani 1 1 d . . . . .
C19 C 1.1511(4) 0.1940(3) 0.7876(3) 0.0282(7) Uani 1 1 d . . . . .
H19 H 1.218498 0.153487 0.749758 0.034 Uiso 1 1 calc R . . . .
C3 C 0.7961(4) 0.7348(3) 0.4655(2) 0.0300(7) Uani 1 1 d . . . . .
H3A H 0.868776 0.725030 0.423098 0.036 Uiso 1 1 calc R . . . .
C16 C 0.0732(4) 0.6394(3) 0.8053(3) 0.0308(7) Uani 1 1 d . . . . .
C4 C 0.7502(3) 0.6305(3) 0.5101(2) 0.0257(6) Uani 1 1 d . . . . .
H4 H 0.790001 0.547987 0.498492 0.031 Uiso 1 1 calc R . . . .
C12 C 0.5449(4) 0.7526(4) 0.9360(3) 0.0376(8) Uani 1 1 d . . . . .
H12A H 0.564034 0.815577 0.892289 0.056 Uiso 1 1 calc GR . . . .
H12B H 0.581814 0.668453 0.914608 0.056 Uiso 1 1 calc GR . . . .
H12C H 0.598910 0.786378 0.998038 0.056 Uiso 1 1 calc GR . . . .
C21 C 0.9410(4) 0.0635(3) 0.6849(3) 0.0330(7) Uani 1 1 d . . . . .
H21A H 0.886288 0.111027 0.638485 0.050 Uiso 1 1 calc GR . . . .
H21B H 0.870401 -0.004381 0.702396 0.050 Uiso 1 1 calc GR . . . .
H21C H 1.024705 0.022351 0.658348 0.050 Uiso 1 1 calc GR . . . .
C18 C 0.0074(4) 0.5799(4) 0.8860(3) 0.0419(9) Uani 1 1 d . . . . .
H18A H -0.102059 0.554084 0.867945 0.063 Uiso 1 1 calc GR . . . .
H18B H 0.022313 0.645296 0.941546 0.063 Uiso 1 1 calc GR . . . .
H18C H 0.060033 0.502592 0.899688 0.063 Uiso 1 1 calc GR . . . .
C13 C 0.3473(5) 0.6352(4) 1.0114(3) 0.0370(8) Uani 1 1 d . . . . .
H13A H 0.411399 0.666255 1.070882 0.055 Uiso 1 1 calc GR . . . .
H13B H 0.374881 0.548627 0.987162 0.055 Uiso 1 1 calc GR . . . .
H13C H 0.239653 0.628630 1.021035 0.055 Uiso 1 1 calc GR . . . .
C14 C 0.3145(5) 0.8654(3) 0.9717(3) 0.0419(9) Uani 1 1 d . . . . .
H14A H 0.368718 0.901682 1.033232 0.063 Uiso 1 1 calc GR . . . .
H14B H 0.204700 0.853018 0.975202 0.063 Uiso 1 1 calc GR . . . .
H14C H 0.332995 0.926323 0.926528 0.063 Uiso 1 1 calc GR . . . .
C17 C 0.0298(4) 0.5421(4) 0.7165(3) 0.0386(9) Uani 1 1 d . . . . .
H17A H 0.064385 0.456392 0.727546 0.058 Uiso 1 1 calc GR . . . .
H17B H 0.078597 0.574380 0.665692 0.058 Uiso 1 1 calc GR . . . .
H17C H -0.081413 0.533399 0.699384 0.058 Uiso 1 1 calc GR . . . .
C15 C 0.0037(4) 0.7677(4) 0.7914(3) 0.0435(10) Uani 1 1 d . . . . .
H15A H 0.036660 0.800841 0.736010 0.065 Uiso 1 1 calc GR . . . .
H15B H 0.037701 0.832374 0.846236 0.065 Uiso 1 1 calc GR . . . .
H15C H -0.107978 0.752331 0.782922 0.065 Uiso 1 1 calc GR . . . .
C20 C 0.8959(5) 0.2130(5) 0.8214(3) 0.0552(13) Uani 1 1 d . . . . .
H20A H 0.946752 0.243377 0.884720 0.083 Uiso 1 1 calc GR . . . .
H20B H 0.810451 0.147843 0.823953 0.083 Uiso 1 1 calc GR . . . .
H20C H 0.857250 0.287750 0.792761 0.083 Uiso 1 1 calc GR . . . .

loop_
_atom_site_aniso_label
_atom_site_aniso_U_11
_atom_site_aniso_U_22
_atom_site_aniso_U_33
_atom_site_aniso_U_23
_atom_site_aniso_U_13
_atom_site_aniso_U_12
Br2 0.03369(17) 0.01641(14) 0.03356(19) 0.00097(11) 0.00532(13) -0.00276(11)
Br1 0.02128(15) 0.03373(17) 0.02544(18) 0.00485(12) -0.00125(12) 0.00410(12)
Mn1 0.01713(19) 0.01676(19) 0.0217(2) 0.00318(15) 0.00134(16) -0.00118(15)
P004 0.0197(3) 0.0185(3) 0.0214(4) 0.0038(3) 0.0011(3) -0.0001(3)
O1 0.0298(12) 0.0334(12) 0.0340(14) 0.0078(10) 0.0006(10) -0.0108(10)
N2 0.0155(10) 0.0156(10) 0.0216(12) 0.0024(8) 0.0004(9) -0.0022(8)
N1 0.0176(11) 0.0201(11) 0.0219(13) 0.0031(9) -0.0008(9) -0.0039(9)
N3 0.0242(12) 0.0167(11) 0.0266(14) 0.0061(9) 0.0083(10) -0.0020(9)
N4 0.0216(12) 0.0298(13) 0.0282(15) 0.0023(10) 0.0054(11) -0.0033(10)
C9 0.0208(13) 0.0165(12) 0.0289(16) 0.0035(10) -0.0006(11) -0.0003(10)
C1 0.0261(14) 0.0209(13) 0.0263(17) 0.0039(11) 0.0020(12) -0.0035(11)
C10 0.0178(12) 0.0191(12) 0.0197(14) 0.0017(10) -0.0035(10) -0.0039(10)
C7 0.0199(13) 0.0221(13) 0.0273(17) 0.0002(11) -0.0022(11) 0.0012(11)
C8 0.0220(14) 0.0169(12) 0.0323(18) 0.0000(11) -0.0019(12) 0.0009(10)
C6 0.0147(11) 0.0212(12) 0.0184(14) 0.0025(10) -0.0021(10) -0.0011(10)
C5 0.0167(12) 0.0240(13) 0.0181(14) 0.0026(10) -0.0025(10) -0.0014(10)
C2 0.0275(15) 0.0334(16) 0.0255(17) 0.0084(13) 0.0003(13) -0.0099(13)
C11 0.0372(17) 0.0265(15) 0.0204(16) 0.0018(11) 0.0020(13) -0.0005(13)
C19 0.0236(14) 0.0270(15) 0.0355(19) 0.0087(13) 0.0058(13) 0.0012(12)
C3 0.0210(14) 0.0442(19) 0.0247(17) 0.0077(13) 0.0029(12) -0.0026(13)
C16 0.0195(14) 0.0350(17) 0.039(2) 0.0116(14) 0.0037(13) 0.0003(12)
C4 0.0206(13) 0.0318(16) 0.0243(16) 0.0044(12) 0.0008(12) 0.0020(12)
C12 0.0331(18) 0.0421(19) 0.033(2) 0.0084(15) -0.0099(15) -0.0089(15)
C21 0.0352(18) 0.0309(16) 0.0307(19) 0.0006(13) 0.0008(14) -0.0007(14)
C18 0.0298(18) 0.052(2) 0.048(3) 0.0163(18) 0.0132(17) 0.0028(16)
C13 0.045(2) 0.044(2) 0.0222(18) 0.0079(14) 0.0023(15) 0.0012(16)
C14 0.065(3) 0.0300(17) 0.029(2) -0.0042(14) 0.0101(18) 0.0009(17)
C17 0.0255(16) 0.046(2) 0.041(2) 0.0099(16) -0.0054(15) -0.0114(15)
C15 0.0304(18) 0.050(2) 0.056(3) 0.0184(19) 0.0122(18) 0.0159(17)
C20 0.0297(19) 0.071(3) 0.058(3) -0.023(2) 0.0168(19) -0.007(2)

loop_
_atom_type_symbol
_atom_type_description
_atom_type_scat_dispersion_real
_atom_type_scat_dispersion_imag
_atom_type_scat_source
C C 0.0033 0.0016 'International Tables Vol C Tables 4.2.6.8 and 6.1.1.4'
H H 0.0000 0.0000 'International Tables Vol C Tables 4.2.6.8 and 6.1.1.4'
Br Br -0.2901 2.4595 'International Tables Vol C Tables 4.2.6.8 and 6.1.1.4'
Mn Mn 0.3368 0.7283 'International Tables Vol C Tables 4.2.6.8 and 6.1.1.4'
N N 0.0061 0.0033 'International Tables Vol C Tables 4.2.6.8 and 6.1.1.4'
P P 0.1023 0.0942 'International Tables Vol C Tables 4.2.6.8 and 6.1.1.4'
O O 0.0106 0.0060 'International Tables Vol C Tables 4.2.6.8 and 6.1.1.4'

loop_
_geom_angle_atom_site_label_1
_geom_angle_atom_site_label_2
_geom_angle_atom_site_label_3
_geom_angle
_geom_angle_site_symmetry_1
_geom_angle_site_symmetry_3
_geom_angle_publ_flag
Br2 Mn1 Br1 109.03(2) . . ?
Br2 Mn1 P004 103.05(3) . . ?
Br1 Mn1 P004 104.90(3) . . ?
N2 Mn1 Br2 136.48(6) . . ?
N2 Mn1 Br1 113.67(6) . . ?
N2 Mn1 P004 74.04(7) . . ?
N1 Mn1 Br2 94.79(6) . . ?
N1 Mn1 Br1 96.50(7) . . ?
N1 Mn1 P004 145.59(7) . . ?
N1 Mn1 N2 72.77(9) . . ?
N3 P004 Mn1 98.22(9) . . ?
N3 P004 C11 102.31(14) . . ?
N3 P004 C16 103.16(14) . . ?
C11 P004 Mn1 116.94(11) . . ?
C11 P004 C16 113.76(17) . . ?
C16 P004 Mn1 118.26(12) . . ?
C10 N2 Mn1 124.2(2) . . ?
C10 N2 C6 118.5(2) . . ?
C6 N2 Mn1 116.97(18) . . ?
C1 N1 Mn1 123.1(2) . . ?
C5 N1 Mn1 117.96(19) . . ?
C5 N1 C1 118.8(3) . . ?
P004 N3 H3 118.2 . . ?
C10 N3 P004 123.6(2) . . ?
C10 N3 H3 118.2 . . ?
C19 N4 C21 122.6(3) . . ?
C19 N4 C20 119.7(3) . . ?
C20 N4 C21 117.4(3) . . ?
C10 C9 H9 120.5 . . ?
C8 C9 H9 120.5 . . ?
C8 C9 C10 119.0(3) . . ?
N1 C1 H1 118.6 . . ?
N1 C1 C2 122.8(3) . . ?
C2 C1 H1 118.6 . . ?
N2 C10 N3 119.3(3) . . ?
N2 C10 C9 121.4(3) . . ?
N3 C10 C9 119.3(3) . . ?
C8 C7 H7 120.6 . . ?
C6 C7 H7 120.6 . . ?
C6 C7 C8 118.8(3) . . ?
C9 C8 C7 119.9(3) . . ?
C9 C8 H8 120.0 . . ?
C7 C8 H8 120.0 . . ?
N2 C6 C7 122.4(3) . . ?
N2 C6 C5 115.0(2) . . ?
C7 C6 C5 122.6(3) . . ?
N1 C5 C6 116.5(3) . . ?
N1 C5 C4 121.2(3) . . ?
C4 C5 C6 122.3(3) . . ?
C1 C2 H2 120.6 . . ?
C1 C2 C3 118.8(3) . . ?
C3 C2 H2 120.6 . . ?
C12 C11 P004 104.9(2) . . ?
C12 C11 C13 108.0(3) . . ?
C13 C11 P004 114.6(2) . . ?
C14 C11 P004 109.1(2) . . ?
C14 C11 C12 109.3(3) . . ?
C14 C11 C13 110.8(3) . . ?
O1 C19 N4 125.3(3) . . ?
O1 C19 H19 117.3 . . ?
N4 C19 H19 117.3 . . ?
C2 C3 H3A 120.2 . . ?
C2 C3 C4 119.6(3) . . ?
C4 C3 H3A 120.2 . . ?
C18 C16 P004 116.2(2) . . ?
C17 C16 P004 106.1(2) . . ?
C17 C16 C18 108.2(3) . . ?
C15 C16 P004 107.6(2) . . ?
C15 C16 C18 109.3(3) . . ?
C15 C16 C17 109.3(3) . . ?
C5 C4 H4 120.6 . . ?
C3 C4 C5 118.8(3) . . ?
C3 C4 H4 120.6 . . ?
C11 C12 H12A 109.5 . . ?
C11 C12 H12B 109.5 . . ?
C11 C12 H12C 109.5 . . ?
H12A C12 H12B 109.5 . . ?
H12A C12 H12C 109.5 . . ?
H12B C12 H12C 109.5 . . ?
N4 C21 H21A 109.5 . . ?
N4 C21 H21B 109.5 . . ?
N4 C21 H21C 109.5 . . ?
H21A C21 H21B 109.5 . . ?
H21A C21 H21C 109.5 . . ?
H21B C21 H21C 109.5 . . ?
C16 C18 H18A 109.5 . . ?
C16 C18 H18B 109.5 . . ?
C16 C18 H18C 109.5 . . ?
H18A C18 H18B 109.5 . . ?
H18A C18 H18C 109.5 . . ?
H18B C18 H18C 109.5 . . ?
C11 C13 H13A 109.5 . . ?
C11 C13 H13B 109.5 . . ?
C11 C13 H13C 109.5 . . ?
H13A C13 H13B 109.5 . . ?
H13A C13 H13C 109.5 . . ?
H13B C13 H13C 109.5 . . ?
C11 C14 H14A 109.5 . . ?
C11 C14 H14B 109.5 . . ?
C11 C14 H14C 109.5 . . ?
H14A C14 H14B 109.5 . . ?
H14A C14 H14C 109.5 . . ?
H14B C14 H14C 109.5 . . ?
C16 C17 H17A 109.5 . . ?
C16 C17 H17B 109.5 . . ?
C16 C17 H17C 109.5 . . ?
H17A C17 H17B 109.5 . . ?
H17A C17 H17C 109.5 . . ?
H17B C17 H17C 109.5 . . ?
C16 C15 H15A 109.5 . . ?
C16 C15 H15B 109.5 . . ?
C16 C15 H15C 109.5 . . ?
H15A C15 H15B 109.5 . . ?
H15A C15 H15C 109.5 . . ?
H15B C15 H15C 109.5 . . ?
N4 C20 H20A 109.5 . . ?
N4 C20 H20B 109.5 . . ?
N4 C20 H20C 109.5 . . ?
H20A C20 H20B 109.5 . . ?
H20A C20 H20C 109.5 . . ?
H20B C20 H20C 109.5 . . ?

loop_
_geom_bond_atom_site_label_1
_geom_bond_atom_site_label_2
_geom_bond_distance
_geom_bond_site_symmetry_2
_geom_bond_publ_flag
Br2 Mn1 2.5108(6) . ?
Br1 Mn1 2.5155(6) . ?
Mn1 P004 2.6609(9) . ?
Mn1 N2 2.251(2) . ?
Mn1 N1 2.216(3) . ?
P004 N3 1.702(3) . ?
P004 C11 1.861(3) . ?
P004 C16 1.863(3) . ?
O1 C19 1.225(4) . ?
N2 C10 1.352(4) . ?
N2 C6 1.353(4) . ?
N1 C1 1.346(4) . ?
N1 C5 1.341(4) . ?
N3 H3 0.8800 . ?
N3 C10 1.363(4) . ?
N4 C19 1.333(4) . ?
N4 C21 1.452(4) . ?
N4 C20 1.432(5) . ?
C9 H9 0.9500 . ?
C9 C10 1.414(4) . ?
C9 C8 1.356(4) . ?
C1 H1 0.9500 . ?
C1 C2 1.371(5) . ?
C7 H7 0.9500 . ?
C7 C8 1.393(4) . ?
C7 C6 1.378(4) . ?
C8 H8 0.9500 . ?
C6 C5 1.481(4) . ?
C5 C4 1.405(4) . ?
C2 H2 0.9500 . ?
C2 C3 1.376(5) . ?
C11 C12 1.536(5) . ?
C11 C13 1.543(5) . ?
C11 C14 1.535(5) . ?
C19 H19 0.9500 . ?
C3 H3A 0.9500 . ?
C3 C4 1.379(4) . ?
C16 C18 1.544(5) . ?
C16 C17 1.531(5) . ?
C16 C15 1.522(5) . ?
C4 H4 0.9500 . ?
C12 H12A 0.9800 . ?
C12 H12B 0.9800 . ?
C12 H12C 0.9800 . ?
C21 H21A 0.9800 . ?
C21 H21B 0.9800 . ?
C21 H21C 0.9800 . ?
C18 H18A 0.9800 . ?
C18 H18B 0.9800 . ?
C18 H18C 0.9800 . ?
C13 H13A 0.9800 . ?
C13 H13B 0.9800 . ?
C13 H13C 0.9800 . ?
C14 H14A 0.9800 . ?
C14 H14B 0.9800 . ?
C14 H14C 0.9800 . ?
C17 H17A 0.9800 . ?
C17 H17B 0.9800 . ?
C17 H17C 0.9800 . ?
C15 H15A 0.9800 . ?
C15 H15B 0.9800 . ?
C15 H15C 0.9800 . ?
C20 H20A 0.9800 . ?
C20 H20B 0.9800 . ?
C20 H20C 0.9800 . ?
